data_4114671
loop_
_publ_author_name
'Shin-ichiro Noro'
'Ryo Kitaura'
'Mitsuru Kondo'
'Susumu Kitagawa'
'Tomohiko Ishii'
'Hiroyuki Matsuzaka'
'Masahiro Yamashita'

_publ_section_title
;
 Framework Engineering by Anions and Porous Functionalities of
 Cu(II)/4,4'-bpy Coordination Polymers
;
_journal_name_full 'Journal of the American Chemical Society'
_journal_page_first 2568
_journal_page_last 2583
_journal_paper_doi 10.1021/ja0113192
_journal_volume 124
_journal_year 2002
_chemical_formula_sum 'C20 H20 Cu F6 Ge N4 O2'
_chemical_formula_weight 598.53
_space_group_IT_number 130
_symmetry_cell_setting tetragonal
_symmetry_Int_Tables_number 130
_symmetry_space_group_name_Hall '-P 4a 2ac'
_symmetry_space_group_name_H-M 'P 4/n c c :2'
_cell_angle_alpha 90
_cell_angle_beta 90
_cell_angle_gamma 90
_cell_formula_units_Z 4
_cell_length_a 11.146(4)
_cell_length_b 11.146(4)
_cell_length_c 15.941(7)
_cell_measurement_reflns_used 18
_cell_measurement_temperature 298
_cell_measurement_theta_max 14.8
_cell_measurement_theta_min 10.4
_cell_volume 1980.4(13)
_computing_cell_refinement 'MSC/AFC Diffractometer Control'
_computing_data_collection 'MSC/AFC Diffractometer Control'
_computing_data_reduction 'teXsan Ver. 1.11'
_computing_publication_material 'teXsan Ver. 1.11'
_computing_structure_refinement 'teXsan Ver. 1.10'
_computing_structure_solution SIR92
_diffrn_measured_fraction_theta_full 1.0000
_diffrn_measured_fraction_theta_max 1.0000
_diffrn_measurement_device_type 'Rigaku AFC7R'
_diffrn_measurement_method \w-2\q
_diffrn_radiation_type 'Mo K\a'
_diffrn_radiation_wavelength 0.7107
_diffrn_reflns_limit_h_max 0
_diffrn_reflns_limit_h_min -14
_diffrn_reflns_limit_k_max 10
_diffrn_reflns_limit_k_min 0
_diffrn_reflns_limit_l_max 20
_diffrn_reflns_limit_l_min 0
_diffrn_reflns_number 1395
_diffrn_reflns_theta_full 27.49
_diffrn_reflns_theta_max 27.49
_diffrn_standards_decay_% 0.08
_diffrn_standards_interval_count 150
_diffrn_standards_number 3
_exptl_absorpt_coefficient_mu 26.76
_exptl_absorpt_correction_type none
_exptl_crystal_colour sky-blue
_exptl_crystal_density_diffrn 2.007
_exptl_crystal_description prismatic
_exptl_crystal_size_max 0.100
_exptl_crystal_size_mid 0.075
_exptl_crystal_size_min 0.075
_refine_diff_density_max 1.08
_refine_diff_density_min -2.45
_refine_ls_extinction_method none
_refine_ls_goodness_of_fit_ref 2.664
_refine_ls_hydrogen_treatment noref
_refine_ls_number_parameters 81
_refine_ls_number_reflns 479
_refine_ls_R_factor_gt 0.0773
_refine_ls_shift/su_max 0.0775
_refine_ls_structure_factor_coef F
_refine_ls_weighting_details 'w = 1/[\s^2^(Fo) + 0.00010|Fo|^2^]'
_refine_ls_weighting_scheme calc
_refine_ls_wR_factor_ref 0.0953
_reflns_number_gt 479
_reflns_number_total 1152
_reflns_threshold_expression F^2^>2.0\s(F^2^)
_cod_data_source_file ja0113192_3.cif
_cod_data_source_block {[Cu(4,4'-bpy)2(H2O)2].GeF6}n
_cod_original_cell_volume 1980(1)
_cod_original_sg_symbol_H-M 'P 4/n c c'
_cod_original_formula_sum 'C20 H20 Cu F6 Ge N4 O2 '
_cod_database_code 4114671

loop_
_symmetry_equiv_pos_as_xyz
x,y,z
1/2-x,y,1/2+z
x,1/2-y,1/2+z
1/2-x,1/2-y,z
y,x,1/2+z
1/2-y,x,z
y,1/2-x,z
1/2-y,1/2-x,1/2+z
-x,-y,-z
1/2+x,-y,1/2-z
-x,1/2+y,1/2-z
1/2+x,1/2+y,-z
-y,-x,1/2-z
1/2+y,-x,-z
-y,1/2+x,-z
1/2+y,1/2+x,1/2-z

loop_
_atom_site_label
_atom_site_type_symbol
_atom_site_fract_x
_atom_site_fract_y
_atom_site_fract_z
_atom_site_U_iso_or_equiv
_atom_site_adp_type
_atom_site_occupancy
_atom_site_calc_flag
_atom_site_refinement_flags
Ge(1) Ge 0.2500 0.2500 0.3059(3) 0.0413(6) Uani 1.00 d S
Cu(1) Cu 0.7500 0.2500 0.2500 0.0084(3) Uani 1.00 d S
F(1) F 0.2500 0.2500 0.4112(10) 0.036(2) Uani 1.00 d S
F(2) F 0.3403(7) 0.3786(7) 0.3020(5) 0.028(2) Uani 1.00 d .
F(3) F 0.2500 0.2500 0.1966(9) 0.041(3) Uani 1.00 d S
O(1) O 0.9012(8) 1.4012 0.2500 0.021(2) Uani 1.00 d S
N(1) N 0.656(1) 0.340(1) 0.3395(6) 0.012(3) Uani 1.00 d .
C(1) C 0.655(1) 0.464(1) 0.3445(8) 0.017(4) Uani 1.00 d .
C(2) C 0.599(1) 0.529(1) 0.4030(8) 0.014(3) Uani 1.00 d .
C(3) C 0.532(1) 0.466(1) 0.4660(7) 0.019(3) Uani 1.00 d .
C(4) C 0.529(1) 0.345(1) 0.4615(9) 0.021(4) Uani 1.00 d .
C(5) C 0.595(1) 0.286(1) 0.3976(9) 0.021(4) Uani 1.00 d .
H(1) H 0.6974 0.5073 0.3024 0.0207 Uiso 1.00 calc .
H(2) H 0.6042 0.6141 0.4032 0.0166 Uiso 1.00 calc .
H(3) H 0.4839 0.2999 0.5008 0.0248 Uiso 1.00 calc .
H(4) H 0.5948 0.2008 0.3974 0.0255 Uiso 1.00 calc .

loop_
_atom_site_aniso_label
_atom_site_aniso_U_11
_atom_site_aniso_U_22
_atom_site_aniso_U_33
_atom_site_aniso_U_12
_atom_site_aniso_U_13
_atom_site_aniso_U_23
Ge(1) 0.036(1) 0.0357 0.053(3) 0.0000 0.0000 0.0000
Cu(1) 0.0098(7) 0.0098 0.005(1) 0.005(2) 0.0000 0.0000
F(1) 0.046(6) 0.0458 0.017(8) 0.0000 0.0000 0.0000
F(2) 0.017(3) 0.013(5) 0.055(6) -0.011(4) 0.009(4) 0.000(4)
F(3) 0.055(7) 0.0547 0.014(8) 0.0000 0.0000 0.0000
O(1) 0.012(4) 0.0120 0.039(8) -0.007(6) 0.0032 -0.003(7)
N(1) 0.008(5) 0.015(6) 0.014(5) 0.001(4) 0.006(5) 0.001(6)
C(1) 0.009(7) 0.026(8) 0.017(8) 0.006(6) 0.000(6) 0.004(7)
C(2) 0.025(7) 0.007(6) 0.009(6) 0.007(6) 0.003(7) -0.003(6)
C(3) 0.027(8) 0.016(7) 0.014(5) 0.003(5) 0.006(8) -0.003(8)
C(4) 0.026(9) 0.016(8) 0.020(7) 0.002(7) 0.009(8) 0.003(7)
C(5) 0.022(8) 0.024(8) 0.018(7) 0.008(6) 0.012(7) -0.001(6)

loop_
_atom_type_symbol
_atom_type_description
_atom_type_scat_dispersion_real
_atom_type_scat_dispersion_imag
_atom_type_scat_source
Cu Cu 0.320 1.265
;International Tables for Crystallography
(1992, Vol. C, Tables 4.2.6.8 and 6.1.1.1)
;
Ge Ge 0.155 1.800
;International Tables for Crystallography
(1992, Vol. C, Tables 4.2.6.8 and 6.1.1.1)
;
F F 0.017 0.010
;International Tables for Crystallography
(1992, Vol. C, Tables 4.2.6.8 and 6.1.1.1)
;
C C 0.003 0.002
;International Tables for Crystallography
(1992, Vol. C, Tables 4.2.6.8 and 6.1.1.1)
;
H H 0.000 0.000
;International Tables for Crystallography
(1992, Vol. C, Table 6.1.1.2)
;
N N 0.006 0.003
;International Tables for Crystallography
(1992, Vol. C, Tables 4.2.6.8 and 6.1.1.1)
;
O O 0.011 0.006
;International Tables for Crystallography
(1992, Vol. C, Tables 4.2.6.8 and 6.1.1.1)
;

loop_
_geom_angle_atom_site_label_1
_geom_angle_atom_site_label_2
_geom_angle_atom_site_label_3
_geom_angle
_geom_angle_site_symmetry_1
_geom_angle_site_symmetry_2
_geom_angle_site_symmetry_3
_geom_angle_publ_flag
F(1) Ge(1) F(2) 92.1(3) . . 0_555 yes
F(1) Ge(1) F(2) 92.1(3) . 4_555 0_555 yes
F(1) Ge(1) F(2) 92.1(3) . 6_555 0_555 yes
F(1) Ge(1) F(2) 92.1(3) . 7_555 0_555 yes
F(1) Ge(1) F(3) 180.0000(1) . . 0_555 yes
F(2) Ge(1) F(2) 175.9(6) . 4_555 0_555 yes
F(2) Ge(1) F(2) 89.93(3) . 6_555 0_555 yes
F(2) Ge(1) F(2) 89.93(3) . 7_555 0_555 yes
F(2) Ge(1) F(3) 87.9(3) . . 0_555 yes
F(2) Ge(1) F(2) 89.93(3) 4_555 6_555 0_555 yes
F(2) Ge(1) F(2) 89.93(3) 4_555 7_555 0_555 yes
F(2) Ge(1) F(3) 87.9(3) 4_555 . 0_555 yes
F(2) Ge(1) F(2) 175.9(6) 6_555 7_555 0_555 yes
F(2) Ge(1) F(3) 87.9(3) 6_555 . 0_555 yes
F(2) Ge(1) F(3) 87.9(3) 7_555 . 0_555 yes
O(1) Cu(1) O(1) 180.0 1_545 4_665 0_555 yes
O(1) Cu(1) N(1) 90.9(4) 1_545 . 0_555 yes
O(1) Cu(1) N(1) 90.9(4) 1_545 16_545 0_555 yes
O(1) Cu(1) N(1) 89.1(4) 1_545 4_655 0_555 yes
O(1) Cu(1) N(1) 89.1(4) 1_545 13_665 0_555 yes
O(1) Cu(1) N(1) 89.1(4) 4_665 . 0_555 yes
O(1) Cu(1) N(1) 89.1(4) 4_665 16_545 0_555 yes
O(1) Cu(1) N(1) 90.9(4) 4_665 4_655 0_555 yes
O(1) Cu(1) N(1) 90.9(4) 4_665 13_665 0_555 yes
N(1) Cu(1) N(1) 178.1(7) . 16_545 0_555 yes
N(1) Cu(1) N(1) 91.1(6) . 4_655 0_555 yes
N(1) Cu(1) N(1) 88.9(6) . 13_665 0_555 yes
N(1) Cu(1) N(1) 88.9(6) 16_545 4_655 0_555 yes
N(1) Cu(1) N(1) 91.1(6) 16_545 13_665 0_555 yes
N(1) Cu(1) N(1) 178.1(7) 4_655 13_665 0_555 yes
Cu(1) N(1) C(1) 122.4(9) . . 0_555 yes
Cu(1) N(1) C(5) 122.8(10) . . 0_555 yes
C(1) N(1) C(5) 114(1) . . 0_555 yes
N(1) C(1) C(2) 125(1) . . 0_555 yes
N(1) C(1) C(3) 93.4(9) . . 0_555 yes
N(1) C(1) C(5) 31.3(6) . . 0_555 yes
C(2) C(1) C(3) 32.3(8) . . 0_555 yes
C(2) C(1) C(5) 94.3(10) . . 0_555 yes
C(3) C(1) C(5) 62.0(6) . . 0_555 yes
C(1) C(2) C(3) 118(1) . . 0_555 yes
C(1) C(2) C(4) 87.8(9) . . 0_555 yes
C(3) C(2) C(4) 30.3(7) . . 0_555 yes
C(1) C(3) C(2) 29.6(7) . . 0_555 yes
C(1) C(3) C(3) 150(1) . 9_666 0_555 yes
C(1) C(3) C(4) 87.7(10) . . 0_555 yes
C(1) C(3) C(5) 56.6(5) . . 0_555 yes
C(2) C(3) C(3) 120(1) . 9_666 0_555 yes
C(2) C(3) C(4) 117(1) . . 0_555 yes
C(2) C(3) C(5) 86.2(8) . . 0_555 yes
C(3) C(3) C(4) 122(1) 9_666 . 0_555 yes
C(3) C(3) C(5) 153(1) 9_666 . 0_555 yes
C(4) C(3) C(5) 31.1(8) . . 0_555 yes
C(2) C(4) C(3) 32.5(8) . . 0_555 yes
C(2) C(4) C(5) 87.0(9) . . 0_555 yes
C(3) C(4) C(5) 119(1) . . 0_555 yes
N(1) C(5) C(1) 33.9(7) . . 0_555 yes
N(1) C(5) C(3) 95.2(10) . . 0_555 yes
N(1) C(5) C(4) 124(1) . . 0_555 yes
C(1) C(5) C(3) 61.3(6) . . 0_555 yes
C(1) C(5) C(4) 90.7(9) . . 0_555 yes
C(3) C(5) C(4) 29.4(7) . . 0_555 yes

loop_
_geom_bond_atom_site_label_1
_geom_bond_atom_site_label_2
_geom_bond_distance
_geom_bond_site_symmetry_2
_geom_bond_publ_flag
Ge(1) F(1) 1.68(2) . yes
Ge(1) F(2) 1.752(7) . yes
Ge(1) F(2) 1.752(7) 4_555 yes
Ge(1) F(2) 1.752(7) 6_555 yes
Ge(1) F(2) 1.752(7) 7_555 yes
Ge(1) F(3) 1.74(1) . yes
Cu(1) O(1) 2.38(1) 1_545 yes
Cu(1) O(1) 2.38(1) 4_665 yes
Cu(1) N(1) 2.04(1) . yes
Cu(1) N(1) 2.04(1) 16_545 yes
Cu(1) N(1) 2.04(1) 4_655 yes
Cu(1) N(1) 2.04(1) 13_665 yes
N(1) C(1) 1.39(2) . yes
N(1) C(5) 1.29(2) . yes
C(1) C(2) 1.33(2) . yes
C(1) C(3) 2.37(2) . yes
C(1) C(5) 2.26(2) . yes
C(2) C(3) 1.44(2) . yes
C(2) C(4) 2.38(2) . yes
C(3) C(3) 1.50(2) 9_666 yes
C(3) C(4) 1.35(2) . yes
C(3) C(5) 2.39(2) . yes
C(4) C(5) 1.42(2) . yes

loop_
_geom_contact_atom_site_label_1
_geom_contact_atom_site_label_2
_geom_contact_distance
_geom_contact_site_symmetry_2
F(2) O(1) 2.678(9) 7_465
F(2) C(5) 3.18(2) 6_555
F(2) C(1) 3.21(2) 13_665
O(1) N(1) 3.11(2) 4_665
O(1) N(1) 3.11(2) 13_675
O(1) C(5) 3.15(1) 4_665
O(1) C(5) 3.15(1) 13_675
O(1) N(1) 3.16(1) 1_565
O(1) N(1) 3.16(1) 16_555
O(1) C(1) 3.21(1) 1_565
O(1) C(1) 3.21(1) 16_555
